data_2206296
loop_
_publ_author_name
'Yusof, Sukeri M.'
'Yamin, Bohari M.'

_publ_section_title
;
 <i>N</i>-(1-Benzylpiperidin-4-yl)-<i>N</i>'-(4-methoxybenzoyl)thiourea
;
_journal_issue 7
_journal_name_full 'Acta Crystallographica Section E'
_journal_page_first o2265
_journal_page_last o2266
_journal_paper_doi 10.1107/S1600536805019434
_journal_volume 61
_journal_year 2005
_chemical_formula_iupac 'C21 H25 N3 O2 S'
_chemical_formula_moiety 'C21 H25 N3 O2 S'
_chemical_formula_sum 'C21 H25 N3 O2 S'
_chemical_formula_weight 383.50
_chemical_melting_point 412.7(4)
_chemical_name_systematic
;
N-(1-Benzylpiperidin-4-yl)-N'-(4-methoxybenzoyl)thiourea
;
_space_group_IT_number 14
_symmetry_cell_setting monoclinic
_symmetry_space_group_name_Hall '-P 2yn'
_symmetry_space_group_name_H-M 'P 1 21/n 1'
_atom_sites_solution_hydrogens geom
_atom_sites_solution_primary direct
_atom_sites_solution_secondary difmap
_audit_creation_method SHELXL-97
_cell_angle_alpha 90.00
_cell_angle_beta 94.777(4)
_cell_angle_gamma 90.00
_cell_formula_units_Z 4
_cell_length_a 11.775(2)
_cell_length_b 7.0646(14)
_cell_length_c 24.362(5)
_cell_measurement_reflns_used 1914
_cell_measurement_temperature 273(2)
_cell_measurement_theta_max 25.5
_cell_measurement_theta_min 1.6
_cell_volume 2019.5(7)
_computing_cell_refinement 'SAINT (Siemens, 1996)'
_computing_data_collection 'SMART (Siemens, 1996)'
_computing_data_reduction SAINT
_computing_molecular_graphics SHELXTL
_computing_publication_material
;
SHELXTL, PARST (Nardelli, 1995) and PLATON (Spek, 2003)
;
_computing_structure_refinement SHELXTL
_computing_structure_solution 'SHELXTL (Sheldrick, 1997)'
_diffrn_ambient_temperature 273(2)
_diffrn_detector_area_resol_mean 83.66
_diffrn_measured_fraction_theta_full 0.99
_diffrn_measured_fraction_theta_max 0.99
_diffrn_measurement_device_type 'Bruker SMART APEX CCD area-detector'
_diffrn_measurement_method \w
_diffrn_radiation_monochromator graphite
_diffrn_radiation_source 'fine-focus sealed tube'
_diffrn_radiation_type MoK\a
_diffrn_radiation_wavelength 0.71073
_diffrn_reflns_av_R_equivalents 0.0357
_diffrn_reflns_av_sigmaI/netI 0.0436
_diffrn_reflns_limit_h_max 14
_diffrn_reflns_limit_h_min -13
_diffrn_reflns_limit_k_max 8
_diffrn_reflns_limit_k_min -8
_diffrn_reflns_limit_l_max 19
_diffrn_reflns_limit_l_min -29
_diffrn_reflns_number 10172
_diffrn_reflns_theta_full 25.5
_diffrn_reflns_theta_max 25.5
_diffrn_reflns_theta_min 1.6
_diffrn_standards_number 0
_exptl_absorpt_coefficient_mu 0.181
_exptl_absorpt_correction_T_max 0.983
_exptl_absorpt_correction_T_min 0.921
_exptl_absorpt_correction_type multi-scan
_exptl_absorpt_process_details '(SADABS; Sheldrick, 1996)'
_exptl_crystal_colour colourless
_exptl_crystal_density_diffrn 1.261
_exptl_crystal_density_method 'not measured'
_exptl_crystal_description plate
_exptl_crystal_F_000 816
_exptl_crystal_size_max 0.46
_exptl_crystal_size_mid 0.20
_exptl_crystal_size_min 0.09
_refine_diff_density_max 0.23
_refine_diff_density_min -0.16
_refine_ls_extinction_method none
_refine_ls_goodness_of_fit_ref 1.18
_refine_ls_hydrogen_treatment constr
_refine_ls_matrix_type full
_refine_ls_number_parameters 244
_refine_ls_number_reflns 3754
_refine_ls_number_restraints 0
_refine_ls_restrained_S_all 1.18
_refine_ls_R_factor_all 0.091
_refine_ls_R_factor_gt 0.068
_refine_ls_shift/su_max 0.000
_refine_ls_shift/su_mean 0.000
_refine_ls_structure_factor_coef Fsqd
_refine_ls_weighting_details 'calc w = 1/[\s^2^(Fo^2^)+(0.0387P)^2^+0.7201P] where P = (Fo^2^+2Fc^2^)/3'
_refine_ls_weighting_scheme calc
_refine_ls_wR_factor_gt 0.125
_refine_ls_wR_factor_ref 0.133
_reflns_number_gt 2953
_reflns_number_total 3754
_reflns_threshold_expression I>2\s(I)
_cod_data_source_file sj6102.cif
_cod_data_source_block I
_cod_depositor_comments
;
The following automatic conversions were performed:

'_chemical_melting_point' value '412.3-413.1' was changed to
'412.7(4)' - the average value was taken and precision was estimated.

Automatic conversion script
Id: cif_fix_values 1646 2011-03-28 12:23:43Z adriana 

The following automatic conversions were performed:

'_chemical_melting_point' value '412.3-413.1' was changed to
'412.7(4)' - the average value was taken and precision was estimated.

Automatic conversion script
Id: cif_fix_values 1715 2011-07-08 13:25:40Z adriana 
;
_cod_original_cell_volume 2019.6(7)
_cod_original_sg_symbol_H-M 'P 21/n'
_cod_database_code 2206296
_cod_database_fobs_code 2206296

loop_
_symmetry_equiv_pos_as_xyz
'x, y, z'
'-x+1/2, y+1/2, -z+1/2'
'-x, -y, -z'
'x-1/2, -y-1/2, z-1/2'

loop_
_atom_site_label
_atom_site_fract_x
_atom_site_fract_y
_atom_site_fract_z
_atom_site_U_iso_or_equiv
_atom_site_adp_type
_atom_site_calc_flag
_atom_site_refinement_flags
_atom_site_occupancy
_atom_site_type_symbol
S1 0.86351(7) 0.93879(11) 1.04903(3) 0.0595(3) Uani d . 1 S
O1 0.86926(17) 0.4333(3) 0.93436(8) 0.0633(6) Uani d . 1 O
O2 1.13780(19) 0.7112(3) 0.73538(8) 0.0681(6) Uani d . 1 O
N1 0.92115(18) 0.7255(3) 0.96656(9) 0.0463(6) Uani d . 1 N
H1A 0.9678 0.8167 0.9620 0.056 Uiso calc R 1 H
N2 0.79409(18) 0.5917(3) 1.02191(9) 0.0469(6) Uani d . 1 N
H2A 0.8015 0.4923 1.0022 0.056 Uiso calc R 1 H
N3 0.49409(18) 0.4616(3) 1.09935(9) 0.0450(5) Uani d . 1 N
C1 0.9848(2) 0.7980(4) 0.85468(11) 0.0516(7) Uani d . 1 C
H1B 0.9538 0.9017 0.8716 0.062 Uiso calc R 1 H
C2 1.0370(2) 0.8230(4) 0.80689(12) 0.0560(8) Uani d . 1 C
H2B 1.0393 0.9426 0.7911 0.067 Uiso calc R 1 H
C3 1.0861(2) 0.6708(4) 0.78207(11) 0.0503(7) Uani d . 1 C
C4 1.0801(2) 0.4929(4) 0.80489(11) 0.0522(7) Uani d . 1 C
H4A 1.1130 0.3899 0.7885 0.063 Uiso calc R 1 H
C5 1.0252(2) 0.4685(4) 0.85210(11) 0.0499(7) Uani d . 1 C
H5A 1.0198 0.3478 0.8669 0.060 Uiso calc R 1 H
C6 0.9779(2) 0.6202(4) 0.87791(11) 0.0433(6) Uani d . 1 C
C7 0.9183(2) 0.5831(4) 0.92812(11) 0.0456(7) Uani d . 1 C
C8 0.8576(2) 0.7399(4) 1.01205(11) 0.0448(7) Uani d . 1 C
C9 0.7120(2) 0.5832(4) 1.06385(11) 0.0450(7) Uani d . 1 C
H9A 0.7453 0.6463 1.0972 0.054 Uiso calc R 1 H
C10 0.6882(2) 0.3790(4) 1.07752(12) 0.0512(7) Uani d . 1 C
H10A 0.7581 0.3185 1.0924 0.061 Uiso calc R 1 H
H10B 0.6607 0.3122 1.0443 0.061 Uiso calc R 1 H
C11 0.6000(2) 0.3687(4) 1.11919(12) 0.0529(7) Uani d . 1 C
H11A 0.5846 0.2370 1.1271 0.064 Uiso calc R 1 H
H11B 0.6301 0.4284 1.1532 0.064 Uiso calc R 1 H
C12 0.5150(2) 0.6606(4) 1.08701(12) 0.0533(7) Uani d . 1 C
H12A 0.5426 0.7253 1.1206 0.064 Uiso calc R 1 H
H12B 0.4439 0.7197 1.0732 0.064 Uiso calc R 1 H
C13 0.6015(2) 0.6824(4) 1.04463(12) 0.0503(7) Uani d . 1 C
H13A 0.6161 0.8157 1.0389 0.060 Uiso calc R 1 H
H13B 0.5710 0.6286 1.0098 0.060 Uiso calc R 1 H
C14 0.4100(2) 0.4498(4) 1.14009(12) 0.0550(8) Uani d . 1 C
H14A 0.3457 0.5297 1.1281 0.066 Uiso calc R 1 H
H14B 0.4437 0.4999 1.1748 0.066 Uiso calc R 1 H
C15 0.3669(2) 0.2535(4) 1.14981(12) 0.0473(7) Uani d . 1 C
C16 0.3255(2) 0.1405(4) 1.10649(12) 0.0538(7) Uani d . 1 C
H16A 0.3308 0.1820 1.0706 0.065 Uiso calc R 1 H
C17 0.2765(3) -0.0320(4) 1.11539(14) 0.0630(9) Uani d . 1 C
H17A 0.2475 -0.1049 1.0857 0.076 Uiso calc R 1 H
C18 0.2704(3) -0.0970(5) 1.16827(16) 0.0689(9) Uani d . 1 C
H18A 0.2372 -0.2137 1.1744 0.083 Uiso calc R 1 H
C19 0.3132(3) 0.0103(5) 1.21168(15) 0.0716(10) Uani d . 1 C
H19A 0.3104 -0.0343 1.2475 0.086 Uiso calc R 1 H
C20 0.3610(2) 0.1855(5) 1.20259(13) 0.0615(8) Uani d . 1 C
H20A 0.3894 0.2583 1.2324 0.074 Uiso calc R 1 H
C21 1.1860(3) 0.5599(5) 0.70765(14) 0.0880(12) Uani d . 1 C
H21A 1.2195 0.6072 0.6758 0.132 Uiso calc R 1 H
H21B 1.1277 0.4696 0.6964 0.132 Uiso calc R 1 H
H21C 1.2437 0.4999 0.7319 0.132 Uiso calc R 1 H

loop_
_atom_site_aniso_label
_atom_site_aniso_U_11
_atom_site_aniso_U_22
_atom_site_aniso_U_33
_atom_site_aniso_U_12
_atom_site_aniso_U_13
_atom_site_aniso_U_23
S1 0.0659(5) 0.0493(5) 0.0667(5) -0.0159(4) 0.0267(4) -0.0141(4)
O1 0.0704(14) 0.0546(13) 0.0684(14) -0.0206(11) 0.0264(11) -0.0154(10)
O2 0.0854(16) 0.0695(14) 0.0526(13) 0.0019(12) 0.0255(11) -0.0002(11)
N1 0.0428(13) 0.0501(13) 0.0477(13) -0.0127(11) 0.0142(10) -0.0077(11)
N2 0.0484(14) 0.0452(13) 0.0489(13) -0.0098(11) 0.0144(11) -0.0074(10)
N3 0.0388(12) 0.0478(13) 0.0498(13) -0.0015(10) 0.0126(10) 0.0042(11)
C1 0.0492(17) 0.0551(18) 0.0516(18) 0.0047(14) 0.0104(14) -0.0076(14)
C2 0.0623(19) 0.0524(18) 0.0544(18) 0.0050(15) 0.0117(15) 0.0042(15)
C3 0.0489(17) 0.0605(19) 0.0417(16) -0.0026(14) 0.0050(13) -0.0037(14)
C4 0.0590(19) 0.0532(18) 0.0453(17) 0.0050(14) 0.0091(14) -0.0092(14)
C5 0.0532(18) 0.0466(17) 0.0499(17) -0.0010(14) 0.0037(14) -0.0025(13)
C6 0.0348(15) 0.0504(17) 0.0447(16) -0.0035(12) 0.0031(12) -0.0047(13)
C7 0.0381(15) 0.0488(17) 0.0504(17) -0.0034(13) 0.0064(13) -0.0052(13)
C8 0.0403(15) 0.0476(16) 0.0469(16) -0.0054(13) 0.0059(12) 0.0009(13)
C9 0.0421(16) 0.0492(16) 0.0447(16) -0.0060(13) 0.0094(12) -0.0030(13)
C10 0.0415(16) 0.0494(17) 0.0641(19) -0.0006(13) 0.0136(14) 0.0050(14)
C11 0.0455(17) 0.0546(18) 0.0596(18) -0.0015(14) 0.0096(14) 0.0130(14)
C12 0.0453(17) 0.0483(17) 0.068(2) 0.0012(14) 0.0143(14) 0.0054(14)
C13 0.0471(17) 0.0455(16) 0.0591(18) -0.0055(13) 0.0087(14) 0.0092(14)
C14 0.0488(17) 0.0585(18) 0.0602(18) -0.0052(15) 0.0188(14) -0.0043(15)
C15 0.0349(15) 0.0540(17) 0.0552(18) 0.0020(13) 0.0159(13) 0.0031(14)
C16 0.0494(18) 0.0561(18) 0.0575(18) 0.0022(15) 0.0152(14) 0.0058(15)
C17 0.0551(19) 0.055(2) 0.081(2) 0.0032(16) 0.0152(17) -0.0076(17)
C18 0.059(2) 0.0499(19) 0.102(3) 0.0042(16) 0.031(2) 0.0128(19)
C19 0.069(2) 0.078(2) 0.071(2) 0.0023(19) 0.0238(19) 0.023(2)
C20 0.0528(19) 0.075(2) 0.058(2) -0.0035(16) 0.0145(15) 0.0031(17)
C21 0.118(3) 0.090(3) 0.062(2) 0.018(2) 0.042(2) -0.004(2)

loop_
_atom_type_symbol
_atom_type_description
_atom_type_scat_dispersion_real
_atom_type_scat_dispersion_imag
_atom_type_scat_source
C C 0.0033 0.0016 'International Tables Vol C Tables 4.2.6.8 and 6.1.1.4'
H H 0.0000 0.0000 'International Tables Vol C Tables 4.2.6.8 and 6.1.1.4'
N N 0.0061 0.0033 'International Tables Vol C Tables 4.2.6.8 and 6.1.1.4'
O O 0.0106 0.0060 'International Tables Vol C Tables 4.2.6.8 and 6.1.1.4'
S S 0.1246 0.1234 'International Tables Vol C Tables 4.2.6.8 and 6.1.1.4'

loop_
_geom_angle_atom_site_label_1
_geom_angle_atom_site_label_2
_geom_angle_atom_site_label_3
_geom_angle
C3 O2 C21 117.8(2)
C7 N1 C8 127.8(2)
C7 N1 H1A 116.1
C8 N1 H1A 116.1
C8 N2 C9 125.2(2)
C8 N2 H2A 117.4
C9 N2 H2A 117.4
C11 N3 C14 111.0(2)
C11 N3 C12 110.3(2)
C14 N3 C12 109.3(2)
C2 C1 C6 120.6(3)
C2 C1 H1B 119.7
C6 C1 H1B 119.7
C1 C2 C3 120.3(3)
C1 C2 H2B 119.9
C3 C2 H2B 119.9
O2 C3 C4 124.6(3)
O2 C3 C2 115.7(3)
C4 C3 C2 119.7(3)
C5 C4 C3 119.6(3)
C5 C4 H4A 120.2
C3 C4 H4A 120.2
C4 C5 C6 121.2(3)
C4 C5 H5A 119.4
C6 C5 H5A 119.4
C5 C6 C1 118.6(3)
C5 C6 C7 118.3(2)
C1 C6 C7 123.1(2)
O1 C7 N1 122.3(3)
O1 C7 C6 121.1(2)
N1 C7 C6 116.5(2)
N2 C8 N1 115.9(2)
N2 C8 S1 124.6(2)
N1 C8 S1 119.4(2)
N2 C9 C10 109.7(2)
N2 C9 C13 111.4(2)
C10 C9 C13 109.8(2)
N2 C9 H9A 108.6
C10 C9 H9A 108.6
C13 C9 H9A 108.6
C9 C10 C11 110.1(2)
C9 C10 H10A 109.6
C11 C10 H10A 109.6
C9 C10 H10B 109.6
C11 C10 H10B 109.6
H10A C10 H10B 108.2
N3 C11 C10 111.9(2)
N3 C11 H11A 109.2
C10 C11 H11A 109.2
N3 C11 H11B 109.2
C10 C11 H11B 109.2
H11A C11 H11B 107.9
N3 C12 C13 111.8(2)
N3 C12 H12A 109.3
C13 C12 H12A 109.3
N3 C12 H12B 109.3
C13 C12 H12B 109.3
H12A C12 H12B 107.9
C12 C13 C9 110.5(2)
C12 C13 H13A 109.5
C9 C13 H13A 109.5
C12 C13 H13B 109.5
C9 C13 H13B 109.5
H13A C13 H13B 108.1
N3 C14 C15 114.6(2)
N3 C14 H14A 108.6
C15 C14 H14A 108.6
N3 C14 H14B 108.6
C15 C14 H14B 108.6
H14A C14 H14B 107.6
C16 C15 C20 118.0(3)
C16 C15 C14 121.1(3)
C20 C15 C14 120.8(3)
C17 C16 C15 121.3(3)
C17 C16 H16A 119.4
C15 C16 H16A 119.4
C16 C17 C18 120.0(3)
C16 C17 H17A 120.0
C18 C17 H17A 120.0
C19 C18 C17 119.8(3)
C19 C18 H18A 120.1
C17 C18 H18A 120.1
C18 C19 C20 120.1(3)
C18 C19 H19A 119.9
C20 C19 H19A 119.9
C15 C20 C19 120.8(3)
C15 C20 H20A 119.6
C19 C20 H20A 119.6
O2 C21 H21A 109.5
O2 C21 H21B 109.5
H21A C21 H21B 109.5
O2 C21 H21C 109.5
H21A C21 H21C 109.5
H21B C21 H21C 109.5

loop_
_geom_bond_atom_site_label_1
_geom_bond_atom_site_label_2
_geom_bond_distance
_geom_bond_publ_flag
S1 C8 1.667(3) yes
O1 C7 1.221(3) yes
O2 C3 1.364(3) yes
O2 C21 1.409(4) yes
N1 C7 1.373(3) yes
N1 C8 1.391(3) yes
N1 H1A 0.8600 ?
N2 C8 1.321(3) yes
N2 C9 1.465(3) yes
N2 H2A 0.8600 ?
N3 C11 1.456(3) yes
N3 C14 1.462(3) yes
N3 C12 1.463(3) yes
C1 C2 1.372(4) ?
C1 C6 1.383(4) ?
C1 H1B 0.9300 ?
C2 C3 1.383(4) ?
C2 H2B 0.9300 ?
C3 C4 1.379(4) ?
C4 C5 1.376(4) ?
C4 H4A 0.9300 ?
C5 C6 1.383(4) ?
C5 H5A 0.9300 ?
C6 C7 1.483(4) ?
C9 C10 1.512(4) ?
C9 C13 1.518(4) ?
C9 H9A 0.9800 ?
C10 C11 1.514(3) ?
C10 H10A 0.9700 ?
C10 H10B 0.9700 ?
C11 H11A 0.9700 ?
C11 H11B 0.9700 ?
C12 C13 1.517(4) ?
C12 H12A 0.9700 ?
C12 H12B 0.9700 ?
C13 H13A 0.9700 ?
C13 H13B 0.9700 ?
C14 C15 1.502(4) ?
C14 H14A 0.9700 ?
C14 H14B 0.9700 ?
C15 C16 1.379(4) ?
C15 C20 1.380(4) ?
C16 C17 1.373(4) ?
C16 H16A 0.9300 ?
C17 C18 1.375(4) ?
C17 H17A 0.9300 ?
C18 C19 1.363(5) ?
C18 H18A 0.9300 ?
C19 C20 1.385(4) ?
C19 H19A 0.9300 ?
C20 H20A 0.9300 ?
C21 H21A 0.9600 ?
C21 H21B 0.9600 ?
C21 H21C 0.9600 ?

loop_
_geom_hbond_atom_site_label_D
_geom_hbond_atom_site_label_H
_geom_hbond_atom_site_label_A
_geom_hbond_site_symmetry_A
_geom_hbond_distance_DH
_geom_hbond_distance_HA
_geom_hbond_distance_DA
_geom_hbond_angle_DHA
_geom_hbond_publ_flag
N2 H2A O1 1_555 0.86 1.94 2.627(3) 136 yes
C9 H9A S1 1_555 0.98 2.80 3.120(3) 100 yes
N1 H1A S1 3_777 0.86 2.66 3.516(2) 172 yes
C21 H21C O2 2_746 0.96 2.56 3.438(4) 152 yes

loop_
_geom_torsion_atom_site_label_1
_geom_torsion_atom_site_label_2
_geom_torsion_atom_site_label_3
_geom_torsion_atom_site_label_4
_geom_torsion
C6 C1 C2 C3 -1.7(4)
C21 O2 C3 C4 1.7(4)
C21 O2 C3 C2 -178.1(3)
C1 C2 C3 O2 -178.7(3)
C1 C2 C3 C4 1.5(4)
O2 C3 C4 C5 -179.7(3)
C2 C3 C4 C5 0.1(4)
C3 C4 C5 C6 -1.4(4)
C4 C5 C6 C1 1.3(4)
C4 C5 C6 C7 179.0(2)
C2 C1 C6 C5 0.3(4)
C2 C1 C6 C7 -177.3(3)
C8 N1 C7 O1 -11.3(4)
C8 N1 C7 C6 168.5(2)
C5 C6 C7 O1 -30.8(4)
C1 C6 C7 O1 146.8(3)
C5 C6 C7 N1 149.4(2)
C1 C6 C7 N1 -33.0(4)
C9 N2 C8 N1 -173.4(2)
C9 N2 C8 S1 5.2(4)
C7 N1 C8 N2 6.1(4)
C7 N1 C8 S1 -172.6(2)
C8 N2 C9 C10 -159.4(2)
C8 N2 C9 C13 78.8(3)
N2 C9 C10 C11 -177.8(2)
C13 C9 C10 C11 -55.0(3)
C14 N3 C11 C10 179.9(2)
C12 N3 C11 C10 -58.8(3)
C9 C10 C11 N3 58.0(3)
C11 N3 C12 C13 57.9(3)
C14 N3 C12 C13 -179.8(2)
N3 C12 C13 C9 -56.3(3)
N2 C9 C13 C12 176.2(2)
C10 C9 C13 C12 54.5(3)
C11 N3 C14 C15 -67.4(3)
C12 N3 C14 C15 170.7(2)
N3 C14 C15 C16 -51.5(4)
N3 C14 C15 C20 132.7(3)
C20 C15 C16 C17 2.0(4)
C14 C15 C16 C17 -174.0(3)
C15 C16 C17 C18 -1.5(4)
C16 C17 C18 C19 -0.1(5)
C17 C18 C19 C20 1.1(5)
C16 C15 C20 C19 -1.0(4)
C14 C15 C20 C19 175.0(3)
C18 C19 C20 C15 -0.5(5)

loop_
_cod_related_entry_id
_cod_related_entry_database
_cod_related_entry_code
1 ChemSpider 20696469
